data_4303449
loop_
_publ_author_name
'Shohei Tashiro'
'Ai Minoda'
'Mihoko Yamada'
'Mitsuhiko Shionoya'

_publ_contact_author_address
;
Department of Chemistry
The University of Tokyo
Graduate School of Science
7-3-1, Hongo
Bunkyo-ku
Tokyo
113-0033
;
_publ_contact_author_email ' shionoya@chem.s.u-tokyo.ac.jp '
_publ_contact_author_fax ' 81-3-5841-8061 '
_publ_contact_author_name ' Prof Mitsuhiko Shionoya '
_publ_contact_author_phone ' 81-3-5841-8061 '
_publ_section_title
;
One-Pot, Template Syntheses of a New Class of Metallomacrocycles with a
Tetraoxime Cyclic Skeleton
;
_journal_name_full 'Inorganic Chemistry'
_journal_page_first 10093
_journal_page_last 10101
_journal_paper_doi 10.1021/ic900993j
_journal_volume 48
_journal_year 2009
_chemical_formula_moiety 'C12 H20 N4 O4 Pd, 2(B F4) '
_chemical_formula_sum 'C12 H20 B2 F8 N4 O4 Pd'
_chemical_formula_weight 564.32
_space_group_IT_number 14
_symmetry_cell_setting monoclinic
_symmetry_Int_Tables_number 14
_symmetry_space_group_name_Hall '-P 2yn'
_symmetry_space_group_name_H-M 'P 1 21/n 1'
_cell_angle_alpha 90.0000
_cell_angle_beta 101.131(3)
_cell_angle_gamma 90.0000
_cell_formula_units_Z 2
_cell_length_a 6.5039(6)
_cell_length_b 14.0356(10)
_cell_length_c 11.1689(8)
_cell_measurement_reflns_used 7184
_cell_measurement_temperature 93.1
_cell_measurement_theta_max 27.5
_cell_measurement_theta_min 3.2
_cell_volume 1000.39(14)
_computing_cell_refinement 'PROCESS-AUTO (Rigaku, 1998)'
_computing_data_collection 'PROCESS-AUTO (Rigaku, 1998)'
_computing_data_reduction 'CrystalStructure (Rigaku & RAC 2007)'
_computing_molecular_graphics 'ORTEP (Johnson, 1976)'
_computing_publication_material 'CrystalStructure (Rigaku & RAC 2007)'
_computing_structure_refinement 'SHELXL97 (Sheldrick, 1997)'
_computing_structure_solution 'SIR92 (Burla, 1994)'
_diffrn_detector_area_resol_mean 10.00
_diffrn_measured_fraction_theta_full 0.992
_diffrn_measured_fraction_theta_max 0.992
_diffrn_measurement_device_type 'Rigaku RAXIS-RAPID'
_diffrn_measurement_method \w
_diffrn_radiation_type 'Mo K\a'
_diffrn_radiation_wavelength 0.71075
_diffrn_reflns_av_R_equivalents 0.035
_diffrn_reflns_limit_h_max 8
_diffrn_reflns_limit_h_min -8
_diffrn_reflns_limit_k_max 18
_diffrn_reflns_limit_k_min -17
_diffrn_reflns_limit_l_max 14
_diffrn_reflns_limit_l_min -14
_diffrn_reflns_number 9389
_diffrn_reflns_theta_full 27.48
_diffrn_reflns_theta_max 27.48
_exptl_absorpt_coefficient_mu 1.029
_exptl_absorpt_correction_T_max 0.857
_exptl_absorpt_correction_T_min 0.658
_exptl_absorpt_correction_type multi-scan
_exptl_absorpt_process_details
;
    Higashi, T. (1995). Program for Absorption Correction.
    Rigaku Corporation, Tokyo, Japan.
;
_exptl_crystal_colour yellow
_exptl_crystal_density_diffrn 1.873
_exptl_crystal_density_method 'not measured'
_exptl_crystal_description block
_exptl_crystal_F_000 560.00
_exptl_crystal_size_max 0.25
_exptl_crystal_size_mid 0.15
_exptl_crystal_size_min 0.15
_refine_diff_density_max 0.75
_refine_diff_density_min -0.66
_refine_ls_extinction_method none
_refine_ls_goodness_of_fit_ref 1.147
_refine_ls_hydrogen_treatment constr
_refine_ls_number_parameters 145
_refine_ls_number_reflns 2283
_refine_ls_R_factor_gt 0.0280
_refine_ls_shift/su_max 0.0000
_refine_ls_structure_factor_coef Fsqd
_refine_ls_weighting_details 'w = 1/[\s^2^(Fo^2^)+(0.0150P)^2^+1.6371P] where P=(Fo^2^+2Fc^2^)/3'
_refine_ls_weighting_scheme calc
_refine_ls_wR_factor_ref 0.0676
_reflns_number_gt 2023
_reflns_number_total 2283
_reflns_threshold_expression F^2^>2.0\s(F^2^)
_cod_data_source_file ic900993j_si_002_7.cif
_cod_data_source_block '_Pdtetraoxime'
_cod_original_cell_volume 1000.38(14)
_cod_original_formula_sum 'C12 H20 B2 F8 N4 O4 Pd '
_cod_database_code 4303449

loop_
_symmetry_equiv_pos_site_id
_symmetry_equiv_pos_as_xyz
1 +X,+Y,+Z
2 1/2-X,1/2+Y,1/2-Z
3 -X,-Y,-Z
4 1/2+X,1/2-Y,1/2+Z

loop_
_atom_site_label
_atom_site_type_symbol
_atom_site_fract_x
_atom_site_fract_y
_atom_site_fract_z
_atom_site_U_iso_or_equiv
_atom_site_adp_type
_atom_site_occupancy
_atom_site_symmetry_multiplicity
_atom_site_calc_flag
_atom_site_refinement_flags
_atom_site_disorder_assembly
_atom_site_disorder_group
Pd(1) Pd 0.5000 0.5000 0.5000 0.01378(8) Uani 1.00 2 d S . .
O(1) O 0.9261(2) 0.45597(13) 0.62358(16) 0.0217(3) Uani 1.00 1 d . . .
O(2) O 0.3765(2) 0.54968(13) 0.73130(15) 0.0228(3) Uani 1.00 1 d . . .
N(1) N 0.7746(3) 0.43171(15) 0.51983(18) 0.0185(4) Uani 1.00 1 d . . .
N(2) N 0.5424(3) 0.51105(14) 0.68298(18) 0.0174(4) Uani 1.00 1 d . . .
C(1) C 0.8673(4) 0.42242(19) 0.7325(2) 0.0226(5) Uani 1.00 1 d . . .
H(1A) H 0.9864 0.4326 0.8013 0.027 Uiso 1.00 1 c R . .
H(1B) H 0.8426 0.3529 0.7247 0.027 Uiso 1.00 1 c R . .
C(2) C 0.6764(4) 0.46830(18) 0.7638(2) 0.0190(4) Uani 1.00 1 d . . .
C(3) C 0.6515(4) 0.4600(2) 0.8934(2) 0.0298(6) Uani 1.00 1 d . . .
H(3A) H 0.7661 0.4215 0.9390 0.036 Uiso 1.00 1 c R . .
H(3B) H 0.5172 0.4294 0.8965 0.036 Uiso 1.00 1 c R . .
H(3C) H 0.6549 0.5237 0.9298 0.036 Uiso 1.00 1 c R . .
C(4) C 0.3107(4) 0.63907(19) 0.6746(2) 0.0223(5) Uani 1.00 1 d . . .
H(4A) H 0.4353 0.6752 0.6615 0.027 Uiso 1.00 1 c R . .
H(4B) H 0.2400 0.6769 0.7296 0.027 Uiso 1.00 1 c R . .
C(5) C 0.1638(4) 0.62559(18) 0.5545(2) 0.0199(5) Uani 1.00 1 d . . .
C(6) C -0.0393(4) 0.6774(2) 0.5322(2) 0.0275(5) Uani 1.00 1 d . . .
H(6A) H -0.1216 0.6578 0.5928 0.033 Uiso 1.00 1 c R . .
H(6B) H -0.1171 0.6623 0.4501 0.033 Uiso 1.00 1 c R . .
H(6C) H -0.0132 0.7461 0.5388 0.033 Uiso 1.00 1 c R . .
F(1) F 0.5101(3) 0.72493(13) 0.3420(2) 0.0501(5) Uani 1.00 1 d . . .
F(2) F 0.4677(4) 0.7945(2) 0.51760(17) 0.0791(9) Uani 1.00 1 d . . .
F(3) F 0.5004(2) 0.88630(12) 0.35725(15) 0.0314(3) Uani 1.00 1 d . . .
F(4) F 0.2057(2) 0.79843(13) 0.35251(19) 0.0441(4) Uani 1.00 1 d . . .
B(1) B 0.4208(5) 0.8012(2) 0.3928(2) 0.0267(6) Uani 1.00 1 d . . .

loop_
_atom_site_aniso_label
_atom_site_aniso_U_11
_atom_site_aniso_U_22
_atom_site_aniso_U_33
_atom_site_aniso_U_12
_atom_site_aniso_U_13
_atom_site_aniso_U_23
Pd(1) 0.01333(14) 0.01399(14) 0.01350(13) 0.00052(9) 0.00128(9) 0.00148(9)
O(1) 0.0141(8) 0.0261(9) 0.0225(9) -0.0015(7) -0.0021(6) -0.0011(7)
O(2) 0.0209(9) 0.0294(10) 0.0196(8) 0.0071(7) 0.0077(7) 0.0065(7)
N(1) 0.0157(10) 0.0195(10) 0.0185(10) -0.0008(7) -0.0006(7) 0.0006(7)
N(2) 0.0155(10) 0.0188(10) 0.0178(9) 0.0014(7) 0.0030(7) 0.0011(7)
C(1) 0.0260(14) 0.0184(12) 0.0215(12) 0.0035(9) -0.0003(9) 0.0001(9)
C(2) 0.0214(12) 0.0155(11) 0.0192(11) -0.0017(9) 0.0020(9) 0.0014(8)
C(3) 0.0343(16) 0.0343(15) 0.0201(13) 0.0042(12) 0.0036(11) 0.0074(11)
C(4) 0.0235(13) 0.0232(13) 0.0205(12) 0.0083(10) 0.0054(9) 0.0010(9)
C(5) 0.0198(12) 0.0167(11) 0.0240(12) 0.0007(9) 0.0061(9) 0.0042(9)
C(6) 0.0213(13) 0.0258(14) 0.0341(15) 0.0070(10) 0.0026(10) -0.0014(11)
F(1) 0.0319(10) 0.0275(10) 0.0904(16) 0.0006(7) 0.0101(10) -0.0015(9)
F(2) 0.127(2) 0.0800(18) 0.0231(10) -0.0664(16) -0.0042(11) 0.0130(9)
F(3) 0.0386(10) 0.0240(8) 0.0324(8) -0.0065(7) 0.0088(7) 0.0068(6)
F(4) 0.0238(9) 0.0312(10) 0.0745(13) -0.0008(7) 0.0027(8) -0.0084(8)
B(1) 0.0279(16) 0.0253(15) 0.0240(15) -0.0073(12) -0.0019(11) 0.0055(11)

loop_
_atom_type_symbol
_atom_type_description
_atom_type_scat_dispersion_real
_atom_type_scat_dispersion_imag
_atom_type_scat_source
C C 0.003 0.002
;
International Tables for Crystallography
(1992, Vol. C, Tables 4.2.6.8 and 6.1.1.4)
;
H H 0.000 0.000
;
International Tables for Crystallography
(1992, Vol. C, Table 6.1.1.4)
;
O O 0.011 0.006
;
International Tables for Crystallography
(1992, Vol. C, Tables 4.2.6.8 and 6.1.1.4)
;
N N 0.006 0.003
;
International Tables for Crystallography
(1992, Vol. C, Tables 4.2.6.8 and 6.1.1.4)
;
Pd Pd -0.999 1.007
;
International Tables for Crystallography
(1992, Vol. C, Tables 4.2.6.8 and 6.1.1.4)
;
B B 0.001 0.001
;
International Tables for Crystallography
(1992, Vol. C, Tables 4.2.6.8 and 6.1.1.4)
;
F F 0.017 0.010
;
International Tables for Crystallography
(1992, Vol. C, Tables 4.2.6.8 and 6.1.1.4)
;

loop_
_geom_angle_atom_site_label_1
_geom_angle_atom_site_label_2
_geom_angle_atom_site_label_3
_geom_angle
_geom_angle_publ_flag
_geom_angle_site_symmetry_1
_geom_angle_site_symmetry_2
_geom_angle_site_symmetry_3
N(1) Pd(1) N(1) 0(440) yes . . 3_666
N(1) Pd(1) N(2) 88.87(8) yes . . .
N(1) Pd(1) N(2) 91.13(8) yes . . 3_666
N(1) Pd(1) N(2) 91.13(8) yes 3_666 . .
N(1) Pd(1) N(2) 88.87(8) yes 3_666 . 3_666
N(2) Pd(1) N(2) 180.00(11) yes . . 3_666
N(1) O(1) C(1) 111.22(18) yes . . .
N(2) O(2) C(4) 110.74(18) yes . . .
Pd(1) N(1) O(1) 116.25(14) yes . . .
Pd(1) N(1) C(5) 128.03(16) yes . . 3_666
O(1) N(1) C(5) 115.47(19) yes . . 3_666
Pd(1) N(2) O(2) 117.04(12) yes . . .
Pd(1) N(2) C(2) 128.46(18) yes . . .
O(2) N(2) C(2) 112.3(2) yes . . .
O(1) C(1) C(2) 115.4(2) yes . . .
N(2) C(2) C(1) 121.3(2) yes . . .
N(2) C(2) C(3) 122.4(2) yes . . .
C(1) C(2) C(3) 116.3(2) yes . . .
O(2) C(4) C(5) 111.6(2) yes . . .
N(1) C(5) C(4) 115.8(2) yes 3_666 . .
N(1) C(5) C(6) 125.5(2) yes 3_666 . .
C(4) C(5) C(6) 118.7(2) yes . . .
F(1) B(1) F(2) 109.5(2) yes . . .
F(1) B(1) F(3) 109.7(2) yes . . .
F(1) B(1) F(4) 108.7(2) yes . . .
F(2) B(1) F(3) 109.1(2) yes . . .
F(2) B(1) F(4) 109.9(2) yes . . .
F(3) B(1) F(4) 109.9(2) yes . . .
O(1) C(1) H(1A) 108.4 no . . .
O(1) C(1) H(1B) 108.4 no . . .
H(1A) C(1) H(1B) 107.5 no . . .
H(1A) C(1) C(2) 108.4 no . . .
H(1B) C(1) C(2) 108.4 no . . .
C(2) C(3) H(3A) 109.5 no . . .
C(2) C(3) H(3B) 109.5 no . . .
C(2) C(3) H(3C) 109.5 no . . .
H(3A) C(3) H(3B) 109.5 no . . .
H(3A) C(3) H(3C) 109.5 no . . .
H(3B) C(3) H(3C) 109.5 no . . .
O(2) C(4) H(4A) 109.3 no . . .
O(2) C(4) H(4B) 109.3 no . . .
H(4A) C(4) H(4B) 108.0 no . . .
H(4A) C(4) C(5) 109.3 no . . .
H(4B) C(4) C(5) 109.3 no . . .
C(5) C(6) H(6A) 109.5 no . . .
C(5) C(6) H(6B) 109.5 no . . .
C(5) C(6) H(6C) 109.5 no . . .
H(6A) C(6) H(6B) 109.5 no . . .
H(6A) C(6) H(6C) 109.5 no . . .
H(6B) C(6) H(6C) 109.5 no . . .

loop_
_geom_bond_atom_site_label_1
_geom_bond_atom_site_label_2
_geom_bond_distance
_geom_bond_publ_flag
_geom_bond_site_symmetry_1
_geom_bond_site_symmetry_2
Pd(1) N(1) 2.001(2) yes . .
Pd(1) N(1) 2.001(2) yes . 3_666
Pd(1) N(2) 2.0147(19) yes . .
Pd(1) N(2) 2.0147(19) yes . 3_666
O(1) N(1) 1.410(2) yes . .
O(1) C(1) 1.424(3) yes . .
O(2) N(2) 1.405(2) yes . .
O(2) C(4) 1.433(3) yes . .
N(1) C(5) 1.274(3) yes . 3_666
N(2) C(2) 1.277(2) yes . .
C(1) C(2) 1.499(3) yes . .
C(2) C(3) 1.491(3) yes . .
C(4) C(5) 1.502(3) yes . .
C(5) C(6) 1.486(3) yes . .
F(1) B(1) 1.390(3) yes . .
F(2) B(1) 1.371(3) yes . .
F(3) B(1) 1.390(3) yes . .
F(4) B(1) 1.385(3) yes . .
C(1) H(1A) 0.990 no . .
C(1) H(1B) 0.990 no . .
C(3) H(3A) 0.980 no . .
C(3) H(3B) 0.980 no . .
C(3) H(3C) 0.980 no . .
C(4) H(4A) 0.990 no . .
C(4) H(4B) 0.990 no . .
C(6) H(6A) 0.980 no . .
C(6) H(6B) 0.980 no . .
C(6) H(6C) 0.980 no . .

loop_
_geom_contact_atom_site_label_1
_geom_contact_atom_site_label_2
_geom_contact_distance
_geom_contact_publ_flag
_geom_contact_site_symmetry_1
_geom_contact_site_symmetry_2
O(1) O(1) 3.331(2) ? . 3_766
O(1) O(2) 3.225(2) ? . 1_655
O(1) N(1) 3.169(2) ? . 3_766
O(1) C(4) 3.555(3) ? . 1_655
O(1) C(5) 3.019(3) ? . 1_655
O(1) C(6) 3.292(3) ? . 1_655
O(1) F(3) 3.385(2) ? . 4_565
O(2) O(1) 3.225(2) ? . 1_455
O(2) F(3) 3.178(2) ? . 4_465
O(2) F(4) 3.137(2) ? . 4_565
N(1) O(1) 3.169(2) ? . 3_766
N(1) F(1) 3.427(3) ? . 3_666
N(1) F(2) 3.533(3) ? . 3_666
N(1) F(4) 3.523(2) ? . 3_666
N(2) F(1) 3.336(2) ? . 3_666
N(2) F(3) 3.536(2) ? . 4_565
N(2) F(4) 3.330(2) ? . 4_565
C(1) F(1) 3.195(3) ? . 3_666
C(1) F(2) 3.318(3) ? . 2_646
C(1) F(3) 3.071(3) ? . 4_565
C(1) F(4) 3.250(3) ? . 3_666
C(2) F(1) 3.109(3) ? . 3_666
C(2) F(3) 2.974(2) ? . 4_565
C(2) F(4) 3.415(3) ? . 4_565
C(3) C(3) 3.554(4) ? . 3_667
C(3) F(2) 3.402(4) ? . 2_646
C(3) F(3) 3.394(3) ? . 2_646
C(3) F(3) 3.212(3) ? . 4_565
C(3) F(4) 3.448(3) ? . 4_565
C(4) O(1) 3.555(3) ? . 1_455
C(4) F(1) 3.518(3) ? . 4_465
C(4) F(2) 3.093(3) ? . .
C(4) F(3) 3.154(3) ? . 4_465
C(4) F(4) 3.057(2) ? . 4_565
C(5) O(1) 3.019(3) ? . 1_455
C(5) F(2) 3.164(3) ? . .
C(5) F(4) 3.359(3) ? . .
C(6) O(1) 3.292(3) ? . 1_455
C(6) F(1) 3.338(3) ? . 1_455
C(6) F(2) 3.579(4) ? . 1_455
C(6) F(4) 3.269(3) ? . .
F(1) N(1) 3.427(3) ? . 3_666
F(1) N(2) 3.336(2) ? . 3_666
F(1) C(1) 3.195(3) ? . 3_666
F(1) C(2) 3.109(3) ? . 3_666
F(1) C(4) 3.518(3) ? . 4_564
F(1) C(6) 3.338(3) ? . 1_655
F(2) N(1) 3.533(3) ? . 3_666
F(2) C(1) 3.318(3) ? . 2_656
F(2) C(3) 3.402(4) ? . 2_656
F(2) C(4) 3.093(3) ? . .
F(2) C(5) 3.164(3) ? . .
F(2) C(6) 3.579(4) ? . 1_655
F(3) O(1) 3.385(2) ? . 4_464
F(3) O(2) 3.178(2) ? . 4_564
F(3) N(2) 3.536(2) ? . 4_464
F(3) C(1) 3.071(3) ? . 4_464
F(3) C(2) 2.974(2) ? . 4_464
F(3) C(3) 3.394(3) ? . 2_656
F(3) C(3) 3.212(3) ? . 4_464
F(3) C(4) 3.154(3) ? . 4_564
F(4) O(2) 3.137(2) ? . 4_464
F(4) N(1) 3.523(2) ? . 3_666
F(4) N(2) 3.330(2) ? . 4_464
F(4) C(1) 3.250(3) ? . 3_666
F(4) C(2) 3.415(3) ? . 4_464
F(4) C(3) 3.448(3) ? . 4_464
F(4) C(4) 3.057(2) ? . 4_464
F(4) C(5) 3.359(3) ? . .
F(4) C(6) 3.269(3) ? . .
Pd(1) H(6A) 3.324 ? . 1_655
Pd(1) H(6A) 3.324 ? . 3_566
Pd(1) H(6B) 3.499 ? . 1_655
Pd(1) H(6B) 3.499 ? . 3_566
O(1) H(6A) 2.863 ? . 1_655
O(1) H(6B) 3.466 ? . 1_655
O(2) H(1A) 3.243 ? . 1_455
N(1) H(6A) 3.313 ? . 1_655
N(1) H(6B) 3.434 ? . 1_655
N(2) H(6A) 3.299 ? . 1_655
H(1A) O(2) 3.243 ? . 1_655
H(1A) H(3B) 3.411 ? . 1_655
H(1A) H(3C) 3.484 ? . 3_767
H(1A) F(2) 2.776 ? . 2_646
H(1A) F(3) 2.615 ? . 4_565
H(1B) H(4A) 3.036 ? . 2_646
H(1B) F(1) 2.520 ? . 3_666
H(1B) F(2) 3.018 ? . 2_646
H(1B) F(4) 2.291 ? . 3_666
H(1B) B(1) 2.909 ? . 3_666
C(3) H(3B) 3.180 ? . 3_667
C(3) H(3C) 3.074 ? . 3_667
C(3) H(6C) 3.265 ? . 2_546
H(3A) H(3B) 3.529 ? . 3_667
H(3A) H(3C) 3.434 ? . 3_667
H(3A) H(6C) 2.998 ? . 2_546
H(3A) F(2) 2.467 ? . 2_646
H(3A) F(3) 2.529 ? . 2_646
H(3A) F(3) 3.312 ? . 4_565
H(3A) B(1) 3.009 ? . 2_646
H(3B) H(1A) 3.411 ? . 1_455
H(3B) C(3) 3.180 ? . 3_667
H(3B) H(3A) 3.529 ? . 3_667
H(3B) H(3B) 3.085 ? . 3_667
H(3B) H(3C) 2.508 ? . 3_667
H(3B) H(6C) 2.674 ? . 2_546
H(3B) F(1) 3.412 ? . 3_666
H(3C) H(1A) 3.484 ? . 3_767
H(3C) C(3) 3.074 ? . 3_667
H(3C) H(3A) 3.434 ? . 3_667
H(3C) H(3B) 2.508 ? . 3_667
H(3C) H(3C) 2.861 ? . 3_667
H(3C) F(2) 3.293 ? . 4_565
H(3C) F(3) 3.513 ? . 2_646
H(3C) F(3) 2.829 ? . 4_565
H(3C) F(4) 2.683 ? . 4_565
H(3C) B(1) 3.079 ? . 4_565
H(4A) H(1B) 3.036 ? . 2_656
H(4A) H(6A) 3.132 ? . 1_655
H(4A) F(2) 2.359 ? . .
H(4A) F(4) 2.516 ? . 4_565
H(4A) B(1) 3.469 ? . .
H(4B) H(6B) 3.337 ? . 4_565
H(4B) F(1) 2.537 ? . 4_465
H(4B) F(2) 3.446 ? . .
H(4B) F(3) 2.471 ? . 4_465
H(4B) F(4) 3.094 ? . 4_565
H(4B) B(1) 3.031 ? . 4_465
H(6A) Pd(1) 3.324 ? . 1_455
H(6A) O(1) 2.863 ? . 1_455
H(6A) N(1) 3.313 ? . 1_455
H(6A) N(2) 3.299 ? . 1_455
H(6A) H(4A) 3.132 ? . 1_455
H(6A) F(1) 3.447 ? . 1_455
H(6A) F(1) 3.205 ? . 4_465
H(6A) F(2) 3.264 ? . 1_455
H(6A) F(3) 2.972 ? . 4_465
H(6A) F(4) 3.364 ? . 4_465
H(6A) B(1) 3.359 ? . 4_465
H(6B) Pd(1) 3.499 ? . 1_455
H(6B) O(1) 3.466 ? . 1_455
H(6B) N(1) 3.434 ? . 1_455
H(6B) H(4B) 3.337 ? . 4_464
H(6B) F(1) 2.642 ? . 1_455
H(6B) F(2) 3.477 ? . 1_455
H(6B) F(4) 3.182 ? . .
H(6B) B(1) 3.536 ? . 1_455
H(6C) C(3) 3.265 ? . 2_556
H(6C) H(3A) 2.998 ? . 2_556
H(6C) H(3B) 2.674 ? . 2_556
H(6C) F(1) 3.450 ? . 1_455
H(6C) F(1) 3.385 ? . 4_465
H(6C) F(2) 3.407 ? . 1_455
H(6C) F(2) 3.253 ? . .
H(6C) F(4) 2.835 ? . .
F(1) H(1B) 2.520 ? . 3_666
F(1) H(3B) 3.412 ? . 3_666
F(1) H(4B) 2.537 ? . 4_564
F(1) H(6A) 3.447 ? . 1_655
F(1) H(6A) 3.205 ? . 4_564
F(1) H(6B) 2.642 ? . 1_655
F(1) H(6C) 3.450 ? . 1_655
F(1) H(6C) 3.385 ? . 4_564
F(2) H(1A) 2.776 ? . 2_656
F(2) H(1B) 3.018 ? . 2_656
F(2) H(3A) 2.467 ? . 2_656
F(2) H(3C) 3.293 ? . 4_464
F(2) H(4A) 2.359 ? . .
F(2) H(4B) 3.446 ? . .
F(2) H(6A) 3.264 ? . 1_655
F(2) H(6B) 3.477 ? . 1_655
F(2) H(6C) 3.253 ? . .
F(2) H(6C) 3.407 ? . 1_655
F(3) H(1A) 2.615 ? . 4_464
F(3) H(3A) 2.529 ? . 2_656
F(3) H(3A) 3.312 ? . 4_464
F(3) H(3C) 3.513 ? . 2_656
F(3) H(3C) 2.829 ? . 4_464
F(3) H(4B) 2.471 ? . 4_564
F(3) H(6A) 2.972 ? . 4_564
F(4) H(1B) 2.291 ? . 3_666
F(4) H(3C) 2.683 ? . 4_464
F(4) H(4A) 2.516 ? . 4_464
F(4) H(4B) 3.094 ? . 4_464
F(4) H(6A) 3.364 ? . 4_564
F(4) H(6B) 3.182 ? . .
F(4) H(6C) 2.835 ? . .
B(1) H(1B) 2.909 ? . 3_666
B(1) H(3A) 3.009 ? . 2_656
B(1) H(3C) 3.079 ? . 4_464
B(1) H(4A) 3.469 ? . .
B(1) H(4B) 3.031 ? . 4_564
B(1) H(6A) 3.359 ? . 4_564
B(1) H(6B) 3.536 ? . 1_655

loop_
_geom_torsion_atom_site_label_1
_geom_torsion_atom_site_label_2
_geom_torsion_atom_site_label_3
_geom_torsion_atom_site_label_4
_geom_torsion
_geom_torsion_publ_flag
_geom_torsion_site_symmetry_1
_geom_torsion_site_symmetry_2
_geom_torsion_site_symmetry_3
_geom_torsion_site_symmetry_4
N(1) Pd(1) N(2) O(2) -174.47(15) ? . . . .
N(1) Pd(1) N(2) C(2) -12.7(2) ? . . . .
N(2) Pd(1) N(1) O(1) -29.50(16) ? . . . .
N(2) Pd(1) N(1) C(5) 156.6(2) ? . . . 3_666
N(1) Pd(1) N(2) O(2) -5.53(15) ? . . 3_666 3_666
N(1) Pd(1) N(2) C(2) -167.3(2) ? . . 3_666 3_666
N(2) Pd(1) N(1) O(1) 150.50(16) ? 3_666 . . .
N(2) Pd(1) N(1) C(5) -23.4(2) ? 3_666 . . 3_666
N(1) Pd(1) N(2) O(2) 5.53(15) ? 3_666 . . .
N(1) Pd(1) N(2) C(2) 167.3(2) ? 3_666 . . .
N(2) Pd(1) N(1) O(1) -150.50(16) ? . . 3_666 3_666
N(2) Pd(1) N(1) C(5) 23.4(2) ? . . 3_666 .
N(1) Pd(1) N(2) O(2) 174.47(15) ? 3_666 . 3_666 3_666
N(1) Pd(1) N(2) C(2) 12.7(2) ? 3_666 . 3_666 3_666
N(2) Pd(1) N(1) O(1) 29.50(16) ? 3_666 . 3_666 3_666
N(2) Pd(1) N(1) C(5) -156.6(2) ? 3_666 . 3_666 .
N(1) O(1) C(1) C(2) -66.3(2) ? . . . .
C(1) O(1) N(1) Pd(1) 69.8(2) ? . . . .
C(1) O(1) N(1) C(5) -115.5(2) ? . . . 3_666
N(2) O(2) C(4) C(5) 82.1(2) ? . . . .
C(4) O(2) N(2) Pd(1) -52.0(2) ? . . . .
C(4) O(2) N(2) C(2) 143.3(2) ? . . . .
Pd(1) N(1) C(5) C(4) 3.8(3) ? . . 3_666 3_666
Pd(1) N(1) C(5) C(6) -177.3(2) ? . . 3_666 3_666
O(1) N(1) C(5) C(4) -170.1(2) ? . . 3_666 3_666
O(1) N(1) C(5) C(6) 8.8(3) ? . . 3_666 3_666
Pd(1) N(2) C(2) C(1) 18.1(3) ? . . . .
Pd(1) N(2) C(2) C(3) -161.19(19) ? . . . .
O(2) N(2) C(2) C(1) -179.5(2) ? . . . .
O(2) N(2) C(2) C(3) 1.3(3) ? . . . .
O(1) C(1) C(2) N(2) 20.5(3) ? . . . .
O(1) C(1) C(2) C(3) -160.2(2) ? . . . .
O(2) C(4) C(5) N(1) -50.7(3) ? . . . 3_666
O(2) C(4) C(5) C(6) 128.3(2) ? . . . .
